data_7105547
loop_
_publ_author_name
'Han, Ying-Feng'
'Li, Hao'
'Weng, Lin-Hong'
'Jin, Guo-Xin'

_publ_section_title
;
 Efficient formation of organoiridium macrocycles via C--H activation
 directed self-assembly
;
_journal_issue 20
_journal_name_full 'Chemical Communications'
_journal_page_first 3556
_journal_paper_doi 10.1039/b923335k
_journal_volume 46
_journal_year 2010
_chemical_formula_sum 'C98 H108 Cl4 F12 Ir4 N8 O12 S4'
_chemical_formula_weight 2856.76
_chemical_name_systematic
;
?
;
_space_group_IT_number 15
_symmetry_cell_setting monoclinic
_symmetry_space_group_name_Hall '-C 2yc'
_symmetry_space_group_name_H-M 'C 1 2/c 1'
_atom_sites_solution_hydrogens geom
_atom_sites_solution_primary direct
_atom_sites_solution_secondary difmap
_audit_creation_method SHELXL-97
_cell_angle_alpha 90.00
_cell_angle_beta 106.644(9)
_cell_angle_gamma 90.00
_cell_formula_units_Z 4
_cell_length_a 16.551(10)
_cell_length_b 34.96(2)
_cell_length_c 21.073(13)
_cell_measurement_reflns_used 848
_cell_measurement_temperature 293(2)
_cell_measurement_theta_max 20.133
_cell_measurement_theta_min 2.542
_cell_volume 11682(12)
_computing_cell_refinement 'Bruker SMART'
_computing_data_collection 'Bruker SMART'
_computing_data_reduction 'Bruker SHELXTL'
_computing_molecular_graphics 'Bruker SHELXTL'
_computing_publication_material 'Bruker SHELXTL'
_computing_structure_refinement 'SHELXL-97 (Sheldrick, 1997)'
_computing_structure_solution 'SHELXS-97 (Sheldrick, 1990)'
_diffrn_ambient_temperature 293(2)
_diffrn_measured_fraction_theta_full 0.997
_diffrn_measured_fraction_theta_max 0.997
_diffrn_measurement_device_type 'CCD area detector'
_diffrn_measurement_method 'phi and omega scans'
_diffrn_radiation_monochromator graphite
_diffrn_radiation_source 'fine-focus sealed tube'
_diffrn_radiation_type MoK\a
_diffrn_radiation_wavelength 0.71073
_diffrn_reflns_av_R_equivalents 0.0775
_diffrn_reflns_av_sigmaI/netI 0.1873
_diffrn_reflns_limit_h_max 19
_diffrn_reflns_limit_h_min -8
_diffrn_reflns_limit_k_max 41
_diffrn_reflns_limit_k_min -41
_diffrn_reflns_limit_l_max 23
_diffrn_reflns_limit_l_min -25
_diffrn_reflns_number 22373
_diffrn_reflns_theta_full 25.01
_diffrn_reflns_theta_max 25.01
_diffrn_reflns_theta_min 1.41
_diffrn_standards_decay_% 3.95
_exptl_absorpt_coefficient_mu 4.779
_exptl_absorpt_correction_T_max 0.7625
_exptl_absorpt_correction_T_min 0.5978
_exptl_absorpt_correction_type multi-scan
_exptl_absorpt_process_details sadabs
_exptl_crystal_colour red
_exptl_crystal_density_diffrn 1.624
_exptl_crystal_density_method 'not measured'
_exptl_crystal_description prism
_exptl_crystal_F_000 5584
_exptl_crystal_size_max 0.12
_exptl_crystal_size_mid 0.10
_exptl_crystal_size_min 0.06
_refine_diff_density_max 1.022
_refine_diff_density_min -0.670
_refine_diff_density_rms 0.128
_refine_ls_extinction_method none
_refine_ls_goodness_of_fit_ref 0.707
_refine_ls_hydrogen_treatment constr
_refine_ls_matrix_type full
_refine_ls_number_parameters 652
_refine_ls_number_reflns 10252
_refine_ls_number_restraints 13
_refine_ls_restrained_S_all 0.710
_refine_ls_R_factor_all 0.1163
_refine_ls_R_factor_gt 0.0459
_refine_ls_shift/su_max 0.001
_refine_ls_shift/su_mean 0.000
_refine_ls_structure_factor_coef Fsqd
_refine_ls_weighting_details 'calc w=1/[\s^2^(Fo^2^)+(0.0272P)^2^+0.0000P] where P=(Fo^2^+2Fc^2^)/3'
_refine_ls_weighting_scheme calc
_refine_ls_wR_factor_gt 0.0827
_refine_ls_wR_factor_ref 0.0914
_reflns_number_gt 4181
_reflns_number_total 10252
_reflns_threshold_expression >2sigma(I)
_cod_data_source_file b923335k.txt
_cod_data_source_block Complex_1c
_cod_depositor_comments
;
The following automatic conversions were performed:
'_symmetry_cell_setting' value 'Monoclinic' changed to 'monoclinic'
according to '/home/saulius/struct/CIF-dictionaries/cif_core.dic'
dictionary named 'cif_core.dic' version 2.4.1 from 2010-06-29.

Automatic conversion script
Id: cif_fix_enum 1527 2010-12-29 10:47:43Z saulius 
;
_cod_original_cell_volume 11684(12)
_cod_original_sg_symbol_H-M C2/c
_cod_database_code 7105547

loop_
_symmetry_equiv_pos_as_xyz
'x, y, z'
'-x, y, -z+1/2'
'x+1/2, y+1/2, z'
'-x+1/2, y+1/2, -z+1/2'
'-x, -y, -z'
'x, -y, z-1/2'
'-x+1/2, -y+1/2, -z'
'x+1/2, -y+1/2, z-1/2'

loop_
_atom_site_label
_atom_site_type_symbol
_atom_site_fract_x
_atom_site_fract_y
_atom_site_fract_z
_atom_site_U_iso_or_equiv
_atom_site_adp_type
_atom_site_occupancy
_atom_site_symmetry_multiplicity
_atom_site_calc_flag
_atom_site_refinement_flags
_atom_site_disorder_assembly
_atom_site_disorder_group
Ir1 Ir 0.46359(2) 0.151687(17) 0.51155(2) 0.04067(15) Uani 1 1 d . . .
Ir2 Ir 0.44830(2) 0.348919(17) 0.46519(2) 0.04294(15) Uani 1 1 d . . .
N1 N 0.4218(5) 0.1598(3) 0.4099(5) 0.049(3) Uani 1 1 d U . .
N2 N 0.5022(5) 0.3410(3) 0.5682(4) 0.047(3) Uani 1 1 d . . .
N3 N 0.3360(4) 0.1556(2) 0.5112(4) 0.039(2) Uani 1 1 d . . .
N4 N 0.1718(4) 0.1558(2) 0.5213(4) 0.035(2) Uani 1 1 d . . .
O1 O 0.1381(5) 0.2454(3) 0.2045(4) 0.095(3) Uani 1 1 d . . .
O2 O 0.1713(10) 0.2910(3) 0.2956(5) 0.200(7) Uani 1 1 d . . .
O3 O 0.2765(7) 0.2483(4) 0.2783(6) 0.186(6) Uani 1 1 d . . .
O4 O 0.2926(7) 0.0212(4) 0.4346(6) 0.170(5) Uani 1 1 d . . .
O5 O 0.1500(6) 0.0138(4) 0.4284(6) 0.183(6) Uani 1 1 d . . .
O6 O 0.2273(11) 0.0637(4) 0.4929(6) 0.221(8) Uani 1 1 d . . .
S1 S 0.1918(3) 0.25529(14) 0.2686(2) 0.0986(14) Uani 1 1 d . . .
S2 S 0.2294(3) 0.02724(14) 0.4632(2) 0.0962(13) Uani 1 1 d . . .
F1 F 0.2008(7) 0.2265(3) 0.3850(5) 0.167(4) Uani 1 1 d . . .
F2 F 0.0860(6) 0.2205(6) 0.3139(6) 0.290(10) Uani 1 1 d D . .
F3 F 0.1859(10) 0.1889(3) 0.3096(6) 0.226(7) Uani 1 1 d . . .
F4 F 0.1994(8) -0.0052(4) 0.5641(6) 0.185(6) Uani 1 1 d . . .
F5 F 0.2615(8) -0.0378(3) 0.5178(6) 0.171(4) Uani 1 1 d . . .
F6 F 0.3286(9) 0.0044(3) 0.5719(5) 0.224(7) Uani 1 1 d . . .
C1 C 0.4609(6) 0.2109(3) 0.5055(5) 0.032(3) Uani 1 1 d . . .
C2 C 0.4289(5) 0.2247(3) 0.4396(5) 0.040(3) Uani 1 1 d . . .
C3 C 0.4232(6) 0.2645(3) 0.4249(5) 0.043(3) Uani 1 1 d . . .
H3 H 0.4009 0.2725 0.3813 0.052 Uiso 1 1 calc R . .
C4 C 0.4499(6) 0.2912(3) 0.4741(6) 0.041(3) Uani 1 1 d . . .
C5 C 0.4804(6) 0.2758(3) 0.5394(6) 0.039(3) Uani 1 1 d . . .
C6 C 0.4854(6) 0.2377(3) 0.5556(6) 0.048(3) Uani 1 1 d . . .
H6 H 0.5049 0.2300 0.5996 0.058 Uiso 1 1 calc R . .
C7 C 0.4080(6) 0.1942(4) 0.3904(5) 0.046(3) Uani 1 1 d . . .
H7 H 0.3851 0.1998 0.3457 0.055 Uiso 1 1 calc R . .
C8 C 0.4061(7) 0.1321(4) 0.3592(6) 0.059(4) Uani 1 1 d . . .
C9 C 0.3816(7) 0.0958(4) 0.3687(6) 0.059(4) Uani 1 1 d . . .
H9 H 0.3751 0.0898 0.4099 0.071 Uiso 1 1 calc R . .
C10 C 0.3658(8) 0.0674(4) 0.3214(7) 0.083(4) Uani 1 1 d . . .
H10 H 0.3482 0.0435 0.3314 0.099 Uiso 1 1 calc R . .
C11 C 0.3752(10) 0.0736(4) 0.2619(8) 0.097(5) Uani 1 1 d . . .
C12 C 0.3982(10) 0.1100(5) 0.2487(7) 0.116(6) Uani 1 1 d . . .
H12 H 0.4040 0.1154 0.2070 0.139 Uiso 1 1 calc R . .
C13 C 0.4130(8) 0.1389(4) 0.2958(7) 0.096(5) Uani 1 1 d . . .
H13 H 0.4276 0.1632 0.2849 0.115 Uiso 1 1 calc R . .
C14 C 0.3582(10) 0.0452(4) 0.2059(7) 0.153(7) Uani 1 1 d . . .
H14A H 0.3198 0.0562 0.1671 0.230 Uiso 1 1 calc R . .
H14B H 0.3338 0.0225 0.2181 0.230 Uiso 1 1 calc R . .
H14C H 0.4101 0.0389 0.1966 0.230 Uiso 1 1 calc R . .
C15 C 0.5076(6) 0.3052(3) 0.5867(5) 0.045(3) Uani 1 1 d . . .
H15 H 0.5294 0.2990 0.6313 0.054 Uiso 1 1 calc R . .
C16 C 0.5340(6) 0.3706(3) 0.6136(6) 0.051(3) Uani 1 1 d . . .
C17 C 0.4968(6) 0.4062(3) 0.6092(6) 0.053(3) Uani 1 1 d . . .
H17 H 0.4481 0.4104 0.5747 0.064 Uiso 1 1 calc R . .
C18 C 0.5265(7) 0.4354(4) 0.6517(6) 0.073(4) Uani 1 1 d . . .
H18 H 0.4972 0.4584 0.6453 0.087 Uiso 1 1 calc R . .
C19 C 0.6000(9) 0.4322(5) 0.7053(9) 0.104(6) Uani 1 1 d . . .
C20 C 0.6371(8) 0.3964(4) 0.7131(7) 0.102(5) Uani 1 1 d . . .
H20 H 0.6829 0.3919 0.7500 0.123 Uiso 1 1 calc R . .
C21 C 0.6074(8) 0.3654(4) 0.6661(6) 0.075(4) Uani 1 1 d . . .
H21 H 0.6369 0.3425 0.6708 0.090 Uiso 1 1 calc R . .
C22 C 0.6386(8) 0.4625(4) 0.7581(7) 0.119(6) Uani 1 1 d . . .
H22A H 0.6889 0.4525 0.7886 0.178 Uiso 1 1 calc R . .
H22B H 0.5988 0.4690 0.7816 0.178 Uiso 1 1 calc R . .
H22C H 0.6524 0.4849 0.7370 0.178 Uiso 1 1 calc R . .
C23 C 0.2705(6) 0.1438(3) 0.4630(5) 0.056(4) Uani 1 1 d . . .
H23 H 0.2796 0.1351 0.4239 0.067 Uiso 1 1 calc R . .
C24 C 0.1904(6) 0.1440(3) 0.4680(5) 0.055(4) Uani 1 1 d . . .
H24 H 0.1470 0.1354 0.4322 0.066 Uiso 1 1 calc R . .
C25 C 0.2345(6) 0.1691(3) 0.5683(5) 0.060(4) Uani 1 1 d . . .
H25 H 0.2241 0.1784 0.6065 0.072 Uiso 1 1 calc R . .
C26 C 0.3162(7) 0.1699(3) 0.5639(6) 0.062(4) Uani 1 1 d . . .
H26 H 0.3584 0.1806 0.5983 0.074 Uiso 1 1 calc R . .
C27 C 0.5009(7) 0.1047(3) 0.5902(6) 0.047(3) Uani 1 1 d . . .
C28 C 0.5212(7) 0.0923(3) 0.5327(7) 0.063(4) Uani 1 1 d . . .
C29 C 0.5797(6) 0.1214(4) 0.5206(6) 0.059(4) Uani 1 1 d . . .
C30 C 0.5939(6) 0.1493(4) 0.5713(5) 0.048(3) Uani 1 1 d . . .
C31 C 0.5409(6) 0.1401(4) 0.6106(6) 0.055(4) Uani 1 1 d . . .
C32 C 0.4451(7) 0.0841(4) 0.6227(5) 0.083(4) Uani 1 1 d . . .
H32A H 0.4708 0.0602 0.6402 0.125 Uiso 1 1 calc R . .
H32B H 0.3916 0.0792 0.5908 0.125 Uiso 1 1 calc R . .
H32C H 0.4368 0.0994 0.6581 0.125 Uiso 1 1 calc R . .
C33 C 0.5034(8) 0.0530(4) 0.4977(7) 0.110(5) Uani 1 1 d . . .
H33A H 0.5392 0.0340 0.5246 0.164 Uiso 1 1 calc R . .
H33B H 0.5145 0.0545 0.4555 0.164 Uiso 1 1 calc R . .
H33C H 0.4454 0.0462 0.4913 0.164 Uiso 1 1 calc R . .
C34 C 0.6223(7) 0.1178(4) 0.4660(6) 0.095(5) Uani 1 1 d . . .
H34A H 0.6285 0.1427 0.4488 0.143 Uiso 1 1 calc R . .
H34B H 0.5886 0.1020 0.4311 0.143 Uiso 1 1 calc R . .
H34C H 0.6769 0.1063 0.4836 0.143 Uiso 1 1 calc R . .
C35 C 0.6562(6) 0.1804(3) 0.5782(6) 0.074(4) Uani 1 1 d . . .
H35A H 0.6960 0.1793 0.6214 0.111 Uiso 1 1 calc R . .
H35B H 0.6277 0.2046 0.5725 0.111 Uiso 1 1 calc R . .
H35C H 0.6853 0.1775 0.5451 0.111 Uiso 1 1 calc R . .
C36 C 0.5449(7) 0.1599(3) 0.6754(5) 0.077(4) Uani 1 1 d . . .
H36A H 0.5836 0.1465 0.7113 0.116 Uiso 1 1 calc R . .
H36B H 0.4898 0.1599 0.6821 0.116 Uiso 1 1 calc R . .
H36C H 0.5637 0.1857 0.6741 0.116 Uiso 1 1 calc R . .
C37 C 0.5208(8) 0.3524(4) 0.3969(7) 0.066(3) Uani 1 1 d . . .
C38 C 0.4355(8) 0.3582(4) 0.3629(6) 0.066(4) Uani 1 1 d . . .
C39 C 0.4170(8) 0.3926(4) 0.3913(7) 0.072(4) Uani 1 1 d . . .
C40 C 0.4817(9) 0.4088(4) 0.4375(7) 0.067(4) Uani 1 1 d . . .
C41 C 0.5481(9) 0.3817(5) 0.4454(6) 0.078(4) Uani 1 1 d . . .
C42 C 0.5740(9) 0.3195(4) 0.3823(7) 0.120(6) Uani 1 1 d . . .
H42A H 0.5418 0.2963 0.3761 0.180 Uiso 1 1 calc R . .
H42B H 0.6240 0.3166 0.4188 0.180 Uiso 1 1 calc R . .
H42C H 0.5896 0.3252 0.3428 0.180 Uiso 1 1 calc R . .
C43 C 0.3854(9) 0.3389(4) 0.2996(6) 0.109(5) Uani 1 1 d . . .
H43A H 0.3688 0.3576 0.2649 0.163 Uiso 1 1 calc R . .
H43B H 0.3361 0.3272 0.3063 0.163 Uiso 1 1 calc R . .
H43C H 0.4196 0.3197 0.2873 0.163 Uiso 1 1 calc R . .
C44 C 0.3305(8) 0.4123(4) 0.3640(6) 0.109(5) Uani 1 1 d . . .
H44A H 0.3142 0.4237 0.3999 0.164 Uiso 1 1 calc R . .
H44B H 0.2892 0.3937 0.3424 0.164 Uiso 1 1 calc R . .
H44C H 0.3344 0.4317 0.3329 0.164 Uiso 1 1 calc R . .
C45 C 0.4869(9) 0.4479(4) 0.4652(6) 0.099(5) Uani 1 1 d . . .
H45A H 0.5138 0.4645 0.4411 0.149 Uiso 1 1 calc R . .
H45B H 0.5192 0.4475 0.5110 0.149 Uiso 1 1 calc R . .
H45C H 0.4312 0.4572 0.4615 0.149 Uiso 1 1 calc R . .
C46 C 0.6383(8) 0.3861(5) 0.4923(6) 0.126(6) Uani 1 1 d . . .
H46A H 0.6593 0.4112 0.4873 0.188 Uiso 1 1 calc R . .
H46B H 0.6744 0.3672 0.4816 0.188 Uiso 1 1 calc R . .
H46C H 0.6373 0.3826 0.5373 0.188 Uiso 1 1 calc R . .
C47 C 0.1632(11) 0.2263(7) 0.3218(11) 0.135(7) Uani 1 1 d DU . .
C48 C 0.2543(14) -0.0030(5) 0.5322(11) 0.110(6) Uani 1 1 d . . .
C49 C 0.6957(12) 0.2190(9) 0.3509(11) 0.32(2) Uani 1 1 d . . .
H49A H 0.7028 0.2436 0.3321 0.380 Uiso 1 1 calc R . .
H49B H 0.7086 0.1994 0.3228 0.380 Uiso 1 1 calc R . .
Cl1 Cl 0.6023(4) 0.2147(2) 0.3501(5) 0.297(5) Uani 1 1 d . . .
Cl2 Cl 0.7686(6) 0.2155(2) 0.4303(5) 0.286(4) Uani 1 1 d . . .

loop_
_atom_site_aniso_label
_atom_site_aniso_U_11
_atom_site_aniso_U_22
_atom_site_aniso_U_33
_atom_site_aniso_U_23
_atom_site_aniso_U_13
_atom_site_aniso_U_12
Ir1 0.0319(3) 0.0397(3) 0.0485(3) -0.0026(3) 0.0086(2) 0.0001(3)
Ir2 0.0367(3) 0.0412(3) 0.0524(3) 0.0037(3) 0.0153(2) -0.0017(3)
N1 0.056(5) 0.023(6) 0.076(6) -0.009(5) 0.033(5) -0.002(5)
N2 0.040(5) 0.043(8) 0.058(7) -0.015(6) 0.015(5) -0.012(5)
N3 0.034(5) 0.040(6) 0.046(5) -0.008(5) 0.019(4) -0.001(5)
N4 0.026(4) 0.031(6) 0.040(5) -0.001(5) -0.005(4) -0.001(4)
O1 0.095(7) 0.115(8) 0.050(6) -0.012(5) -0.019(5) -0.001(6)
O2 0.349(18) 0.105(10) 0.091(9) -0.056(8) -0.025(10) 0.079(11)
O3 0.080(8) 0.299(17) 0.147(13) 0.082(10) -0.019(8) -0.015(10)
O4 0.131(10) 0.222(15) 0.174(13) 0.080(10) 0.072(9) 0.029(10)
O5 0.067(7) 0.298(18) 0.160(12) 0.059(11) -0.009(7) -0.015(9)
O6 0.43(2) 0.079(9) 0.134(13) 0.005(8) 0.051(13) 0.033(12)
S1 0.098(3) 0.122(4) 0.056(3) 0.012(3) -0.008(3) 0.008(3)
S2 0.098(4) 0.093(4) 0.098(4) 0.020(3) 0.028(3) 0.001(3)
F1 0.202(10) 0.218(12) 0.080(7) 0.021(8) 0.040(7) 0.032(9)
F2 0.088(8) 0.59(3) 0.197(13) 0.124(15) 0.053(8) -0.035(12)
F3 0.368(19) 0.108(10) 0.149(11) 0.002(8) -0.010(11) -0.070(11)
F4 0.220(13) 0.183(13) 0.194(13) 0.049(9) 0.126(11) 0.037(10)
F5 0.210(11) 0.076(7) 0.223(12) 0.034(8) 0.057(9) 0.025(9)
F6 0.253(14) 0.206(14) 0.138(10) 0.077(9) -0.064(9) -0.127(11)
C1 0.030(6) 0.030(8) 0.038(7) 0.011(6) 0.014(6) 0.005(5)
C2 0.020(6) 0.049(9) 0.040(8) -0.008(7) -0.010(5) 0.005(6)
C3 0.032(6) 0.060(9) 0.030(7) 0.018(7) -0.004(5) 0.022(6)
C4 0.039(7) 0.045(9) 0.044(8) -0.015(7) 0.020(6) -0.010(6)
C5 0.030(6) 0.041(8) 0.052(8) -0.016(7) 0.018(6) -0.009(6)
C6 0.044(7) 0.040(8) 0.058(9) -0.015(8) 0.011(6) -0.005(6)
C7 0.023(6) 0.081(11) 0.032(7) -0.005(7) 0.004(5) -0.004(7)
C8 0.062(8) 0.068(10) 0.057(9) 0.016(8) 0.032(7) -0.005(7)
C9 0.058(8) 0.074(11) 0.051(9) -0.011(8) 0.023(7) 0.002(8)
C10 0.118(12) 0.062(11) 0.071(11) -0.019(9) 0.032(10) -0.006(9)
C11 0.143(14) 0.069(12) 0.084(13) -0.049(10) 0.040(11) -0.040(10)
C12 0.158(15) 0.121(16) 0.084(12) -0.053(12) 0.058(11) -0.049(13)
C13 0.149(13) 0.088(13) 0.069(10) -0.023(9) 0.060(10) -0.063(10)
C14 0.229(19) 0.134(16) 0.124(14) -0.101(13) 0.095(13) -0.047(14)
C15 0.041(7) 0.049(9) 0.041(8) -0.004(7) 0.006(6) -0.016(7)
C16 0.034(7) 0.036(8) 0.071(9) -0.014(7) -0.002(6) -0.005(6)
C17 0.047(7) 0.044(9) 0.055(9) -0.010(7) -0.009(6) -0.006(7)
C18 0.053(8) 0.068(10) 0.082(10) -0.013(8) -0.006(7) -0.004(7)
C19 0.079(11) 0.082(13) 0.150(17) -0.016(12) 0.030(11) 0.024(10)
C20 0.079(10) 0.087(13) 0.109(13) -0.047(10) -0.023(9) -0.032(10)
C21 0.072(9) 0.064(10) 0.095(11) -0.006(8) 0.032(8) 0.010(8)
C22 0.130(13) 0.067(11) 0.135(14) -0.064(10) -0.002(10) -0.014(10)
C23 0.038(6) 0.078(11) 0.050(7) -0.035(7) 0.010(6) -0.012(7)
C24 0.031(6) 0.082(11) 0.046(7) -0.026(7) 0.000(5) -0.002(7)
C25 0.034(6) 0.096(11) 0.053(8) -0.029(7) 0.019(6) 0.007(7)
C26 0.059(8) 0.066(9) 0.068(9) -0.021(7) 0.031(7) -0.012(7)
C27 0.056(8) 0.030(8) 0.047(8) 0.002(7) 0.001(6) 0.000(6)
C28 0.045(7) 0.041(9) 0.085(11) 0.001(8) -0.012(7) -0.010(7)
C29 0.033(7) 0.056(9) 0.090(10) 0.007(8) 0.024(7) 0.027(6)
C30 0.028(6) 0.039(7) 0.063(8) -0.010(8) -0.009(5) 0.003(6)
C31 0.036(7) 0.072(11) 0.047(8) 0.001(7) -0.002(6) -0.001(7)
C32 0.096(10) 0.097(12) 0.051(9) 0.017(8) 0.013(7) -0.031(9)
C33 0.077(10) 0.051(11) 0.184(17) 0.001(10) 0.011(10) 0.005(8)
C34 0.045(8) 0.118(13) 0.132(13) -0.024(10) 0.039(8) 0.018(8)
C35 0.043(7) 0.057(9) 0.105(11) -0.013(8) -0.008(7) -0.017(7)
C36 0.109(10) 0.078(11) 0.033(7) 0.012(7) 0.001(7) 0.002(8)
C37 0.076(9) 0.055(9) 0.079(10) 0.014(9) 0.043(8) 0.009(9)
C38 0.069(9) 0.070(12) 0.054(9) 0.009(8) 0.009(7) -0.003(8)
C39 0.056(9) 0.082(12) 0.079(11) -0.017(9) 0.023(8) 0.006(9)
C40 0.080(10) 0.046(10) 0.083(12) 0.018(9) 0.037(9) -0.001(9)
C41 0.075(11) 0.100(13) 0.065(10) 0.010(10) 0.031(9) -0.047(10)
C42 0.142(13) 0.113(14) 0.153(16) 0.013(12) 0.117(12) 0.030(12)
C43 0.167(14) 0.091(14) 0.078(11) 0.001(9) 0.049(11) -0.013(11)
C44 0.109(12) 0.096(13) 0.118(13) 0.044(10) 0.023(10) 0.042(10)
C45 0.165(14) 0.060(11) 0.075(11) -0.019(9) 0.038(9) -0.042(11)
C46 0.083(11) 0.176(18) 0.108(13) 0.030(12) 0.011(9) -0.066(11)
C47 0.152(11) 0.141(11) 0.115(10) 0.003(9) 0.045(9) -0.018(9)
C48 0.120(15) 0.042(10) 0.151(19) 0.030(13) 0.015(13) 0.003(13)
C49 0.092(15) 0.71(7) 0.15(2) -0.07(3) 0.039(15) -0.03(2)
Cl1 0.169(6) 0.242(8) 0.522(14) -0.121(8) 0.164(7) -0.037(6)
Cl2 0.311(10) 0.281(10) 0.290(10) 0.015(8) 0.126(8) -0.092(8)

loop_
_atom_type_symbol
_atom_type_description
_atom_type_scat_dispersion_real
_atom_type_scat_dispersion_imag
_atom_type_scat_source
C C 0.0033 0.0016 'International Tables Vol C Tables 4.2.6.8 and 6.1.1.4'
H H 0.0000 0.0000 'International Tables Vol C Tables 4.2.6.8 and 6.1.1.4'
N N 0.0061 0.0033 'International Tables Vol C Tables 4.2.6.8 and 6.1.1.4'
O O 0.0106 0.0060 'International Tables Vol C Tables 4.2.6.8 and 6.1.1.4'
F F 0.0171 0.0103 'International Tables Vol C Tables 4.2.6.8 and 6.1.1.4'
S S 0.1246 0.1234 'International Tables Vol C Tables 4.2.6.8 and 6.1.1.4'
Ir Ir -1.4442 7.9887 'International Tables Vol C Tables 4.2.6.8 and 6.1.1.4'
Cl Cl 0.1484 0.1585 'International Tables Vol C Tables 4.2.6.8 and 6.1.1.4'

loop_
_geom_angle_atom_site_label_1
_geom_angle_atom_site_label_2
_geom_angle_atom_site_label_3
_geom_angle
_geom_angle_site_symmetry_1
_geom_angle_site_symmetry_3
_geom_angle_publ_flag
C1 Ir1 N1 78.7(4) . . ?
C1 Ir1 N3 86.1(3) . . ?
N1 Ir1 N3 87.1(3) . . ?
C1 Ir1 C31 104.1(4) . . ?
N1 Ir1 C31 163.4(4) . . ?
N3 Ir1 C31 109.3(4) . . ?
C1 Ir1 C29 119.9(4) . . ?
N1 Ir1 C29 100.6(4) . . ?
N3 Ir1 C29 153.7(4) . . ?
C31 Ir1 C29 63.5(4) . . ?
C1 Ir1 C30 94.3(4) . . ?
N1 Ir1 C30 126.1(4) . . ?
N3 Ir1 C30 146.3(4) . . ?
C31 Ir1 C30 38.0(4) . . ?
C29 Ir1 C30 38.3(4) . . ?
C1 Ir1 C28 157.4(4) . . ?
N1 Ir1 C28 109.0(4) . . ?
N3 Ir1 C28 114.9(4) . . ?
C31 Ir1 C28 62.5(4) . . ?
C29 Ir1 C28 38.8(4) . . ?
C30 Ir1 C28 63.8(4) . . ?
C1 Ir1 C27 139.2(4) . . ?
N1 Ir1 C27 142.0(4) . . ?
N3 Ir1 C27 96.4(4) . . ?
C31 Ir1 C27 36.9(4) . . ?
C29 Ir1 C27 62.2(4) . . ?
C30 Ir1 C27 62.2(4) . . ?
C28 Ir1 C27 36.1(4) . . ?
C4 Ir2 N4 84.1(3) . 7_556 ?
C4 Ir2 N2 77.5(4) . . ?
N4 Ir2 N2 89.3(3) 7_556 . ?
C4 Ir2 C37 97.2(5) . . ?
N4 Ir2 C37 147.0(4) 7_556 . ?
N2 Ir2 C37 123.2(4) . . ?
C4 Ir2 C38 103.9(5) . . ?
N4 Ir2 C38 109.1(4) 7_556 . ?
N2 Ir2 C38 161.6(4) . . ?
C37 Ir2 C38 38.5(4) . . ?
C4 Ir2 C39 140.7(5) . . ?
N4 Ir2 C39 96.5(4) 7_556 . ?
N2 Ir2 C39 141.7(5) . . ?
C37 Ir2 C39 62.1(5) . . ?
C38 Ir2 C39 38.7(4) . . ?
C4 Ir2 C41 124.0(6) . . ?
N4 Ir2 C41 151.8(5) 7_556 . ?
N2 Ir2 C41 98.5(4) . . ?
C37 Ir2 C41 39.0(4) . . ?
C38 Ir2 C41 65.2(5) . . ?
C39 Ir2 C41 61.1(5) . . ?
C4 Ir2 C40 159.9(5) . . ?
N4 Ir2 C40 114.5(4) 7_556 . ?
N2 Ir2 C40 108.7(5) . . ?
C37 Ir2 C40 63.2(5) . . ?
C38 Ir2 C40 64.1(5) . . ?
C39 Ir2 C40 35.3(4) . . ?
C41 Ir2 C40 37.3(4) . . ?
C7 N1 C8 115.4(11) . . ?
C7 N1 Ir1 116.2(8) . . ?
C8 N1 Ir1 128.5(8) . . ?
C15 N2 C16 121.5(11) . . ?
C15 N2 Ir2 113.9(8) . . ?
C16 N2 Ir2 124.6(8) . . ?
C23 N3 C26 114.3(9) . . ?
C23 N3 Ir1 125.5(7) . . ?
C26 N3 Ir1 120.2(7) . . ?
C25 N4 C24 115.6(9) . . ?
C25 N4 Ir2 120.5(7) . 7_556 ?
C24 N4 Ir2 123.8(6) . 7_556 ?
O3 S1 O1 115.2(8) . . ?
O3 S1 O2 115.8(10) . . ?
O1 S1 O2 115.2(6) . . ?
O3 S1 C47 105.3(9) . . ?
O1 S1 C47 105.5(9) . . ?
O2 S1 C47 96.7(11) . . ?
O4 S2 O5 116.3(9) . . ?
O4 S2 O6 116.8(10) . . ?
O5 S2 O6 113.3(10) . . ?
O4 S2 C48 104.2(10) . . ?
O5 S2 C48 101.3(9) . . ?
O6 S2 C48 101.8(9) . . ?
C6 C1 C2 117.4(11) . . ?
C6 C1 Ir1 129.4(9) . . ?
C2 C1 Ir1 113.3(8) . . ?
C3 C2 C1 121.9(10) . . ?
C3 C2 C7 125.1(11) . . ?
C1 C2 C7 113.0(11) . . ?
C4 C3 C2 121.1(10) . . ?
C3 C4 C5 114.7(11) . . ?
C3 C4 Ir2 128.1(9) . . ?
C5 C4 Ir2 117.2(8) . . ?
C6 C5 C15 123.2(12) . . ?
C6 C5 C4 125.9(11) . . ?
C15 C5 C4 110.9(11) . . ?
C5 C6 C1 119.0(11) . . ?
N1 C7 C2 118.6(11) . . ?
C9 C8 C13 114.2(13) . . ?
C9 C8 N1 121.8(11) . . ?
C13 C8 N1 124.0(13) . . ?
C8 C9 C10 124.5(13) . . ?
C11 C10 C9 121.3(14) . . ?
C10 C11 C12 117.0(14) . . ?
C10 C11 C14 126.1(15) . . ?
C12 C11 C14 116.8(15) . . ?
C11 C12 C13 122.0(15) . . ?
C12 C13 C8 120.9(14) . . ?
N2 C15 C5 120.4(11) . . ?
C17 C16 C21 116.0(11) . . ?
C17 C16 N2 123.1(11) . . ?
C21 C16 N2 120.9(11) . . ?
C18 C17 C16 124.4(11) . . ?
C17 C18 C19 122.6(13) . . ?
C20 C19 C18 114.8(15) . . ?
C20 C19 C22 117.4(14) . . ?
C18 C19 C22 127.7(14) . . ?
C19 C20 C21 122.7(14) . . ?
C16 C21 C20 119.3(12) . . ?
N3 C23 C24 122.8(10) . . ?
N4 C24 C23 122.7(10) . . ?
N4 C25 C26 122.8(10) . . ?
N3 C26 C25 121.6(10) . . ?
C31 C27 C28 109.0(11) . . ?
C31 C27 C32 125.8(12) . . ?
C28 C27 C32 125.2(11) . . ?
C31 C27 Ir1 66.3(6) . . ?
C28 C27 Ir1 71.4(7) . . ?
C32 C27 Ir1 127.5(8) . . ?
C27 C28 C29 105.3(11) . . ?
C27 C28 C33 128.4(12) . . ?
C29 C28 C33 125.1(13) . . ?
C27 C28 Ir1 72.4(7) . . ?
C29 C28 Ir1 66.2(6) . . ?
C33 C28 Ir1 134.8(8) . . ?
C30 C29 C28 108.6(11) . . ?
C30 C29 C34 128.1(12) . . ?
C28 C29 C34 123.0(12) . . ?
C30 C29 Ir1 71.2(5) . . ?
C28 C29 Ir1 75.0(6) . . ?
C34 C29 Ir1 124.8(8) . . ?
C31 C30 C29 106.9(11) . . ?
C31 C30 C35 130.3(11) . . ?
C29 C30 C35 122.8(11) . . ?
C31 C30 Ir1 70.5(6) . . ?
C29 C30 Ir1 70.5(5) . . ?
C35 C30 Ir1 125.5(8) . . ?
C30 C31 C27 109.7(11) . . ?
C30 C31 C36 123.6(11) . . ?
C27 C31 C36 124.8(11) . . ?
C30 C31 Ir1 71.5(6) . . ?
C27 C31 Ir1 76.8(6) . . ?
C36 C31 Ir1 130.4(8) . . ?
C38 C37 C41 109.1(12) . . ?
C38 C37 C42 123.9(14) . . ?
C41 C37 C42 127.0(14) . . ?
C38 C37 Ir2 70.9(7) . . ?
C41 C37 Ir2 71.4(7) . . ?
C42 C37 Ir2 124.2(9) . . ?
C37 C38 C39 102.5(12) . . ?
C37 C38 C43 127.1(14) . . ?
C39 C38 C43 128.4(13) . . ?
C37 C38 Ir2 70.6(7) . . ?
C39 C38 Ir2 70.9(8) . . ?
C43 C38 Ir2 134.1(9) . . ?
C40 C39 C38 116.1(12) . . ?
C40 C39 C44 122.7(14) . . ?
C38 C39 C44 120.8(13) . . ?
C40 C39 Ir2 78.4(8) . . ?
C38 C39 Ir2 70.4(8) . . ?
C44 C39 Ir2 126.6(9) . . ?
C39 C40 C41 103.3(13) . . ?
C39 C40 C45 128.2(14) . . ?
C41 C40 C45 127.8(15) . . ?
C39 C40 Ir2 66.3(8) . . ?
C41 C40 Ir2 66.1(7) . . ?
C45 C40 Ir2 137.5(9) . . ?
C40 C41 C37 108.7(12) . . ?
C40 C41 C46 125.5(15) . . ?
C37 C41 C46 125.4(15) . . ?
C40 C41 Ir2 76.6(7) . . ?
C37 C41 Ir2 69.6(7) . . ?
C46 C41 Ir2 125.7(9) . . ?
F2 C47 F1 107.8(17) . . ?
F2 C47 F3 98.0(18) . . ?
F1 C47 F3 96.8(17) . . ?
F2 C47 S1 118.7(17) . . ?
F1 C47 S1 122.6(15) . . ?
F3 C47 S1 107.4(15) . . ?
F5 C48 F4 101.4(16) . . ?
F5 C48 F6 102.0(17) . . ?
F4 C48 F6 111(2) . . ?
F5 C48 S2 113.3(17) . . ?
F4 C48 S2 116.2(15) . . ?
F6 C48 S2 111.6(14) . . ?
Cl1 C49 Cl2 114.4(14) . . ?

loop_
_geom_bond_atom_site_label_1
_geom_bond_atom_site_label_2
_geom_bond_distance
_geom_bond_site_symmetry_2
_geom_bond_publ_flag
Ir1 C1 2.072(11) . ?
Ir1 N1 2.073(10) . ?
Ir1 N3 2.114(7) . ?
Ir1 C31 2.152(11) . ?
Ir1 C29 2.154(10) . ?
Ir1 C30 2.165(9) . ?
Ir1 C28 2.275(12) . ?
Ir1 C27 2.288(11) . ?
Ir2 C4 2.025(12) . ?
Ir2 N4 2.093(7) 7_556 ?
Ir2 N2 2.115(9) . ?
Ir2 C37 2.125(11) . ?
Ir2 C38 2.129(12) . ?
Ir2 C39 2.136(14) . ?
Ir2 C41 2.148(11) . ?
Ir2 C40 2.285(12) . ?
N1 C7 1.268(12) . ?
N1 C8 1.412(14) . ?
N2 C15 1.307(12) . ?
N2 C16 1.406(12) . ?
N3 C23 1.322(10) . ?
N3 C26 1.342(11) . ?
N4 C25 1.299(11) . ?
N4 C24 1.314(11) . ?
N4 Ir2 2.093(7) 7_556 ?
O1 S1 1.431(8) . ?
O2 S1 1.452(10) . ?
O3 S1 1.381(11) . ?
O4 S2 1.364(11) . ?
O5 S2 1.391(10) . ?
O6 S2 1.425(12) . ?
S1 C47 1.68(2) . ?
S2 C48 1.748(18) . ?
F1 C47 1.300(19) . ?
F2 C47 1.258(15) . ?
F3 C47 1.41(2) . ?
F4 C48 1.28(2) . ?
F5 C48 1.270(17) . ?
F6 C48 1.30(2) . ?
C1 C6 1.384(13) . ?
C1 C2 1.423(13) . ?
C2 C3 1.420(13) . ?
C2 C7 1.459(13) . ?
C3 C4 1.373(13) . ?
C4 C5 1.429(14) . ?
C5 C6 1.371(13) . ?
C5 C15 1.413(13) . ?
C8 C9 1.365(15) . ?
C8 C13 1.394(14) . ?
C9 C10 1.376(14) . ?
C10 C11 1.324(16) . ?
C11 C12 1.381(18) . ?
C11 C14 1.505(15) . ?
C12 C13 1.389(16) . ?
C16 C17 1.380(14) . ?
C16 C21 1.401(14) . ?
C17 C18 1.354(14) . ?
C18 C19 1.407(16) . ?
C19 C20 1.383(17) . ?
C19 C22 1.537(18) . ?
C20 C21 1.454(15) . ?
C23 C24 1.360(12) . ?
C25 C26 1.380(12) . ?
C27 C31 1.410(14) . ?
C27 C28 1.415(15) . ?
C27 C32 1.486(14) . ?
C28 C29 1.476(15) . ?
C28 C33 1.547(15) . ?
C29 C30 1.417(14) . ?
C29 C34 1.516(14) . ?
C30 C31 1.405(13) . ?
C30 C35 1.477(13) . ?
C31 C36 1.515(14) . ?
C37 C38 1.403(15) . ?
C37 C41 1.426(16) . ?
C37 C42 1.531(16) . ?
C38 C39 1.415(16) . ?
C38 C43 1.514(15) . ?
C39 C40 1.349(16) . ?
C39 C44 1.543(15) . ?
C40 C41 1.425(17) . ?
C40 C45 1.479(15) . ?
C41 C46 1.545(15) . ?
C49 Cl1 1.547(18) . ?
C49 Cl2 1.766(19) . ?

loop_
_platon_squeeze_void_nr
_platon_squeeze_void_average_x
_platon_squeeze_void_average_y
_platon_squeeze_void_average_z
_platon_squeeze_void_volume
_platon_squeeze_void_count_electrons
_platon_squeeze_void_content
1 -0.001 0.061 0.750 420 149 ' '
2 0.000 0.150 0.250 7 3 ' '
3 0.000 0.231 0.750 20 9 ' '
4 0.000 0.272 0.250 9 4 ' '
5 -0.018 0.439 0.250 420 148 ' '
6 0.077 0.561 0.750 420 149 ' '
7 0.000 0.728 0.750 9 3 ' '
8 0.000 0.769 0.250 20 5 ' '
9 0.000 0.850 0.750 7 1 ' '
10 -0.005 0.939 0.250 420 148 ' '
11 0.238 0.367 0.880 7 1 ' '
12 0.238 0.633 0.380 7 1 ' '
13 0.262 0.133 0.120 7 1 ' '
14 0.262 0.867 0.620 7 1 ' '
15 0.500 0.269 0.250 20 5 ' '
16 0.500 0.731 0.750 20 9 ' '
17 0.500 0.228 0.750 9 3 ' '
18 0.500 0.350 0.750 7 1 ' '
19 0.500 0.650 0.250 7 3 ' '
20 0.500 0.772 0.250 9 4 ' '
21 0.738 0.133 0.380 7 1 ' '
22 0.738 0.867 0.880 7 1 ' '
23 0.762 0.367 0.620 7 1 ' '
24 0.762 0.633 0.120 7 1 ' '
